data_1555843
loop_
_publ_author_name
'Gratia, Synthia'
'Mosesohn, Kathryn'
'Diver, Steven T.'

_publ_section_title
;
 Highly Selective Ring Expansion of Bicyclo[3.1.0]hexenes.
;
_journal_issue 20
_journal_name_full 'Organic letters'
_journal_page_first 5320
_journal_page_last 5323
_journal_paper_doi 10.1021/acs.orglett.6b02641
_journal_volume 18
_journal_year 2016
_chemical_formula_moiety 'C25 H24 O4'
_chemical_formula_sum 'C25 H24 O4'
_chemical_formula_weight 388.44
_space_group_crystal_system monoclinic
_space_group_IT_number 14
_space_group_name_Hall '-P 2yn'
_space_group_name_H-M_alt 'P 1 21/n 1'
_atom_sites_solution_hydrogens geom
_atom_sites_solution_primary iterative
_audit_creation_date 2016-03-04
_audit_creation_method
;
Olex2 1.2
(compiled 2016.02.19 svn.r3266 for OlexSys, GUI svn.r5155)
;
_cell_angle_alpha 90
_cell_angle_beta 95.864(2)
_cell_angle_gamma 90
_cell_formula_units_Z 4
_cell_length_a 8.8495(6)
_cell_length_b 15.8052(11)
_cell_length_c 14.3121(10)
_cell_measurement_reflns_used 6299
_cell_measurement_temperature 90
_cell_measurement_theta_max 29.151
_cell_measurement_theta_min 2.578
_cell_volume 1991.3(2)
_computing_cell_refinement 'SAINT v8.34A (Bruker, 2013)'
_computing_data_reduction 'SAINT v8.34A (Bruker, 2013)'
_computing_molecular_graphics 'Olex2 (Dolomanov et al., 2009)'
_computing_publication_material 'Olex2 (Dolomanov et al., 2009)'
_computing_structure_refinement 'XL (Sheldrick, 2008)'
_computing_structure_solution 'olex2.solve (Bourhis et al., 2015)'
_diffrn_ambient_temperature 90
_diffrn_detector 'Bruker APEX2 area detector'
_diffrn_detector_area_resol_mean 7.9
_diffrn_detector_type 'CCD area detector'
_diffrn_measured_fraction_theta_full 0.995
_diffrn_measured_fraction_theta_max 0.989
_diffrn_measurement_device 'three-circle diffractometer'
_diffrn_measurement_device_type 'Bruker SMART APEX2 area detector'
_diffrn_measurement_method '\w and \f scans'
_diffrn_radiation_monochromator 'mirror optics'
_diffrn_radiation_probe x-ray
_diffrn_radiation_type MoK\a
_diffrn_radiation_wavelength 0.71073
_diffrn_reflns_av_R_equivalents 0.0588
_diffrn_reflns_av_unetI/netI 0.0491
_diffrn_reflns_Laue_measured_fraction_full 0.995
_diffrn_reflns_Laue_measured_fraction_max 0.989
_diffrn_reflns_limit_h_max 12
_diffrn_reflns_limit_h_min -12
_diffrn_reflns_limit_k_max 21
_diffrn_reflns_limit_k_min -21
_diffrn_reflns_limit_l_max 19
_diffrn_reflns_limit_l_min -19
_diffrn_reflns_number 28446
_diffrn_reflns_point_group_measured_fraction_full 0.995
_diffrn_reflns_point_group_measured_fraction_max 0.989
_diffrn_reflns_theta_full 26.000
_diffrn_reflns_theta_max 29.594
_diffrn_reflns_theta_min 1.925
_diffrn_source 'microfocus rotating anode'
_diffrn_source_type 'Incoatec I\ms'
_diffrn_standards_number 0
_exptl_absorpt_coefficient_mu 0.087
_exptl_absorpt_correction_T_max 0.7459
_exptl_absorpt_correction_T_min 0.5678
_exptl_absorpt_correction_type multi-scan
_exptl_absorpt_process_details
;
SADABS-2014/5 (Bruker,2014/5) was used for absorption correction.
wR2(int) was 0.1695 before and 0.0648 after correction.
The Ratio of minimum to maximum transmission is 0.7612.
The \l/2 correction factor is 0.00150.
;
_exptl_crystal_colour colourless
_exptl_crystal_colour_primary colourless
_exptl_crystal_density_diffrn 1.296
_exptl_crystal_description block
_exptl_crystal_F_000 824
_exptl_crystal_size_max 0.24
_exptl_crystal_size_mid 0.12
_exptl_crystal_size_min 0.08
_refine_diff_density_max 0.355
_refine_diff_density_min -0.259
_refine_diff_density_rms 0.054
_refine_ls_extinction_method none
_refine_ls_goodness_of_fit_ref 1.039
_refine_ls_hydrogen_treatment constr
_refine_ls_matrix_type full
_refine_ls_number_parameters 264
_refine_ls_number_reflns 5529
_refine_ls_number_restraints 0
_refine_ls_restrained_S_all 1.039
_refine_ls_R_factor_all 0.0583
_refine_ls_R_factor_gt 0.0449
_refine_ls_shift/su_max 0.001
_refine_ls_shift/su_mean 0.000
_refine_ls_structure_factor_coef Fsqd
_refine_ls_weighting_details 'w=1/[\s^2^(Fo^2^)+(0.0336P)^2^+0.9561P] where P=(Fo^2^+2Fc^2^)/3'
_refine_ls_weighting_scheme calc
_refine_ls_wR_factor_gt 0.1026
_refine_ls_wR_factor_ref 0.1106
_reflns_Friedel_coverage 0.000
_reflns_number_gt 4411
_reflns_number_total 5529
_reflns_threshold_expression 'I > 2\s(I)'
_cod_data_source_file ol6b02641_si_002.cif
_cod_data_source_block jmc_031601_0m
_cod_database_code 1555843
_shelx_space_group_comment
;
The symmetry employed for this shelxl refinement is uniquely defined
by the following loop, which should always be used as a source of
symmetry information in preference to the above space-group names.
They are only intended as comments.
;
_olex2_refinement_description
;
1. Fixed Uiso
 At 1.2 times of:
  All C(H) groups, All C(H,H) groups
 At 1.5 times of:
  All C(H,H,H) groups
2.a Ternary CH refined with riding coordinates:
 C10(H10), C11(H11), C17(H17)
2.b Secondary CH2 refined with riding coordinates:
 C16(H16A,H16B)
2.c Aromatic/amide H refined with riding coordinates:
 C2(H2), C3(H3), C4(H4), C5(H5), C6(H6), C12(H12), C14(H14), C15(H15),
 C21(H21), C22(H22), C23(H23), C24(H24), C25(H25)
2.d Idealised Me refined as rotating group:
 C9(H9A,H9B,H9C), C18(H18A,H18B,H18C)
;
_shelx_shelxl_version_number 2014/7
_olex2_submission_special_instructions 'No special instructions were received'

loop_
_space_group_symop_operation_xyz
'x, y, z'
'-x+1/2, y+1/2, -z+1/2'
'-x, -y, -z'
'x-1/2, -y-1/2, z-1/2'

loop_
_atom_site_label
_atom_site_type_symbol
_atom_site_fract_x
_atom_site_fract_y
_atom_site_fract_z
_atom_site_U_iso_or_equiv
_atom_site_adp_type
_atom_site_occupancy
_atom_site_site_symmetry_order
_atom_site_calc_flag
_atom_site_refinement_flags_posn
O1 O 0.19843(10) 0.70713(5) 0.69007(7) 0.01658(19) Uani 1 1 d .
O2 O 0.42312(10) 0.67826(6) 0.63647(8) 0.0266(2) Uani 1 1 d .
O3 O 0.43069(9) 0.97955(5) 0.22669(7) 0.01696(19) Uani 1 1 d .
O4 O 0.57284(11) 1.05329(7) 0.33898(8) 0.0275(2) Uani 1 1 d .
C1 C 0.07827(12) 0.79100(7) 0.53498(9) 0.0126(2) Uani 1 1 d .
C2 C 0.06188(13) 0.87707(7) 0.55361(9) 0.0147(2) Uani 1 1 d .
H2 H 0.1496 0.9114 0.5667 0.018 Uiso 1 1 calc R
C3 C -0.08230(13) 0.91299(7) 0.55315(10) 0.0164(3) Uani 1 1 d .
H3 H -0.0922 0.9718 0.5651 0.020 Uiso 1 1 calc R
C4 C -0.21124(13) 0.86333(8) 0.53537(10) 0.0171(3) Uani 1 1 d .
H4 H -0.3093 0.8880 0.5346 0.021 Uiso 1 1 calc R
C5 C -0.19598(13) 0.77706(8) 0.51858(10) 0.0163(3) Uani 1 1 d .
H5 H -0.2839 0.7425 0.5077 0.020 Uiso 1 1 calc R
C6 C -0.05246(13) 0.74139(7) 0.51771(9) 0.0149(2) Uani 1 1 d .
H6 H -0.0431 0.6827 0.5053 0.018 Uiso 1 1 calc R
C7 C 0.23272(12) 0.75150(7) 0.53607(9) 0.0142(2) Uani 1 1 d .
C8 C 0.29706(13) 0.70882(7) 0.62460(10) 0.0163(2) Uani 1 1 d .
C9 C 0.25460(15) 0.66876(8) 0.77870(10) 0.0211(3) Uani 1 1 d .
H9A H 0.2952 0.6124 0.7673 0.032 Uiso 1 1 calc GR
H9B H 0.1714 0.6637 0.8186 0.032 Uiso 1 1 calc GR
H9C H 0.3352 0.7042 0.8103 0.032 Uiso 1 1 calc GR
C10 C 0.28207(13) 0.70908(7) 0.44728(10) 0.0156(2) Uani 1 1 d .
H10 H 0.3448 0.6567 0.4584 0.019 Uiso 1 1 calc R
C11 C 0.35797(13) 0.78957(7) 0.48124(9) 0.0149(2) Uani 1 1 d .
H11 H 0.4630 0.7812 0.5129 0.018 Uiso 1 1 calc R
C12 C 0.33875(12) 0.86975(7) 0.42649(10) 0.0148(2) Uani 1 1 d .
H12 H 0.3312 0.9205 0.4613 0.018 Uiso 1 1 calc R
C13 C 0.33117(12) 0.87710(7) 0.33288(10) 0.0148(2) Uani 1 1 d .
C14 C 0.33271(14) 0.80651(8) 0.26496(10) 0.0172(3) Uani 1 1 d .
H14 H 0.3851 0.8152 0.2110 0.021 Uiso 1 1 calc R
C15 C 0.26580(14) 0.73153(8) 0.27391(10) 0.0179(3) Uani 1 1 d .
H15 H 0.2732 0.6899 0.2267 0.021 Uiso 1 1 calc R
C16 C 0.17901(14) 0.71077(7) 0.35627(10) 0.0171(3) Uani 1 1 d .
H16A H 0.1295 0.6549 0.3460 0.020 Uiso 1 1 calc R
H16B H 0.0984 0.7536 0.3608 0.020 Uiso 1 1 calc R
C17 C 0.31256(13) 0.96467(7) 0.28980(10) 0.0154(2) Uani 1 1 d .
H17 H 0.3203 1.0083 0.3407 0.019 Uiso 1 1 calc R
C18 C 0.16280(14) 0.97477(8) 0.22883(11) 0.0209(3) Uani 1 1 d .
H18A H 0.1570 1.0316 0.2014 0.031 Uiso 1 1 calc GR
H18B H 0.0785 0.9667 0.2673 0.031 Uiso 1 1 calc GR
H18C H 0.1563 0.9325 0.1785 0.031 Uiso 1 1 calc GR
C19 C 0.55237(13) 1.02576(7) 0.26000(10) 0.0157(2) Uani 1 1 d .
C20 C 0.65618(13) 1.04031(7) 0.18535(9) 0.0144(2) Uani 1 1 d .
C21 C 0.63839(13) 0.99737(7) 0.09968(10) 0.0170(3) Uani 1 1 d .
H21 H 0.5598 0.9566 0.0879 0.020 Uiso 1 1 calc R
C22 C 0.73561(14) 1.01414(8) 0.03154(10) 0.0190(3) Uani 1 1 d .
H22 H 0.7232 0.9850 -0.0268 0.023 Uiso 1 1 calc R
C23 C 0.85129(13) 1.07363(8) 0.04885(10) 0.0182(3) Uani 1 1 d .
H23 H 0.9181 1.0849 0.0024 0.022 Uiso 1 1 calc R
C24 C 0.86887(13) 1.11645(8) 0.13412(10) 0.0185(3) Uani 1 1 d .
H24 H 0.9475 1.1572 0.1457 0.022 Uiso 1 1 calc R
C25 C 0.77201(13) 1.09994(7) 0.20260(10) 0.0168(3) Uani 1 1 d .
H25 H 0.7846 1.1291 0.2609 0.020 Uiso 1 1 calc R

loop_
_atom_site_aniso_label
_atom_site_aniso_U_11
_atom_site_aniso_U_22
_atom_site_aniso_U_33
_atom_site_aniso_U_23
_atom_site_aniso_U_13
_atom_site_aniso_U_12
O1 0.0163(4) 0.0185(4) 0.0149(5) 0.0028(3) 0.0015(4) 0.0005(3)
O2 0.0157(4) 0.0333(5) 0.0308(6) 0.0107(4) 0.0027(4) 0.0079(4)
O3 0.0152(4) 0.0174(4) 0.0192(5) -0.0015(3) 0.0061(4) -0.0058(3)
O4 0.0225(5) 0.0396(6) 0.0211(6) -0.0079(4) 0.0055(4) -0.0117(4)
C1 0.0110(5) 0.0147(5) 0.0124(6) 0.0020(4) 0.0024(4) 0.0018(4)
C2 0.0135(5) 0.0150(5) 0.0163(7) -0.0003(4) 0.0043(5) -0.0017(4)
C3 0.0171(5) 0.0130(5) 0.0200(7) 0.0002(5) 0.0061(5) 0.0024(4)
C4 0.0127(5) 0.0191(5) 0.0199(7) -0.0010(5) 0.0038(5) 0.0034(4)
C5 0.0116(5) 0.0187(5) 0.0188(7) -0.0028(5) 0.0022(5) -0.0012(4)
C6 0.0144(5) 0.0126(5) 0.0181(7) -0.0010(4) 0.0039(5) 0.0000(4)
C7 0.0102(5) 0.0146(5) 0.0182(7) 0.0005(4) 0.0033(5) 0.0006(4)
C8 0.0130(5) 0.0152(5) 0.0207(7) 0.0013(5) 0.0023(5) -0.0001(4)
C9 0.0224(6) 0.0235(6) 0.0166(7) 0.0038(5) -0.0016(5) -0.0028(5)
C10 0.0130(5) 0.0139(5) 0.0207(7) 0.0005(5) 0.0057(5) 0.0022(4)
C11 0.0097(5) 0.0167(5) 0.0187(7) 0.0007(5) 0.0043(5) 0.0004(4)
C12 0.0100(5) 0.0146(5) 0.0203(7) -0.0017(4) 0.0046(5) -0.0017(4)
C13 0.0101(5) 0.0142(5) 0.0208(7) -0.0008(5) 0.0048(5) -0.0008(4)
C14 0.0172(5) 0.0178(5) 0.0173(7) -0.0008(5) 0.0058(5) 0.0021(4)
C15 0.0196(6) 0.0168(5) 0.0177(7) -0.0031(5) 0.0044(5) 0.0017(4)
C16 0.0163(5) 0.0148(5) 0.0207(7) -0.0027(5) 0.0045(5) -0.0023(4)
C17 0.0141(5) 0.0150(5) 0.0183(7) -0.0001(5) 0.0069(5) -0.0020(4)
C18 0.0160(5) 0.0207(6) 0.0263(8) 0.0031(5) 0.0034(5) 0.0004(4)
C19 0.0136(5) 0.0145(5) 0.0190(7) 0.0007(5) 0.0017(5) -0.0008(4)
C20 0.0118(5) 0.0130(5) 0.0188(7) 0.0018(4) 0.0029(5) -0.0002(4)
C21 0.0148(5) 0.0136(5) 0.0229(7) -0.0006(5) 0.0031(5) -0.0024(4)
C22 0.0188(5) 0.0178(5) 0.0211(7) -0.0017(5) 0.0055(5) 0.0003(4)
C23 0.0145(5) 0.0177(5) 0.0235(8) 0.0040(5) 0.0068(5) 0.0012(4)
C24 0.0127(5) 0.0170(5) 0.0257(8) 0.0026(5) 0.0016(5) -0.0026(4)
C25 0.0152(5) 0.0158(5) 0.0192(7) -0.0006(5) 0.0006(5) -0.0017(4)

loop_
_atom_type_symbol
_atom_type_description
_atom_type_scat_dispersion_real
_atom_type_scat_dispersion_imag
_atom_type_scat_source
C C 0.0033 0.0016 'International Tables Vol C Tables 4.2.6.8 and 6.1.1.4'
H H 0.0000 0.0000 'International Tables Vol C Tables 4.2.6.8 and 6.1.1.4'
O O 0.0106 0.0060 'International Tables Vol C Tables 4.2.6.8 and 6.1.1.4'

loop_
_geom_angle_atom_site_label_1
_geom_angle_atom_site_label_2
_geom_angle_atom_site_label_3
_geom_angle
C8 O1 C9 115.46(10)
C19 O3 C17 117.55(10)
C2 C1 C6 118.66(10)
C2 C1 C7 121.01(10)
C6 C1 C7 120.30(10)
C1 C2 H2 119.7
C3 C2 C1 120.53(11)
C3 C2 H2 119.7
C2 C3 H3 119.8
C4 C3 C2 120.34(11)
C4 C3 H3 119.8
C3 C4 H4 120.2
C3 C4 C5 119.54(11)
C5 C4 H4 120.2
C4 C5 H5 119.9
C6 C5 C4 120.19(11)
C6 C5 H5 119.9
C1 C6 H6 119.6
C5 C6 C1 120.72(11)
C5 C6 H6 119.6
C1 C7 C10 120.50(11)
C1 C7 C11 122.20(10)
C8 C7 C1 117.62(10)
C8 C7 C10 112.79(10)
C8 C7 C11 112.04(10)
C10 C7 C11 58.07(8)
O1 C8 C7 112.42(10)
O2 C8 O1 123.25(12)
O2 C8 C7 124.33(12)
O1 C9 H9A 109.5
O1 C9 H9B 109.5
O1 C9 H9C 109.5
H9A C9 H9B 109.5
H9A C9 H9C 109.5
H9B C9 H9C 109.5
C7 C10 H10 115.4
C11 C10 C7 61.13(8)
C11 C10 H10 115.4
C11 C10 C16 118.42(10)
C16 C10 C7 120.43(10)
C16 C10 H10 115.4
C7 C11 H11 113.6
C10 C11 C7 60.79(8)
C10 C11 H11 113.6
C12 C11 C7 123.31(9)
C12 C11 C10 121.92(12)
C12 C11 H11 113.6
C11 C12 H12 116.9
C13 C12 C11 126.22(11)
C13 C12 H12 116.9
C12 C13 C14 126.04(11)
C12 C13 C17 118.55(11)
C14 C13 C17 115.37(11)
C13 C14 H14 117.6
C15 C14 C13 124.84(12)
C15 C14 H14 117.6
C14 C15 H15 118.9
C14 C15 C16 122.27(11)
C16 C15 H15 118.9
C10 C16 H16A 109.3
C10 C16 H16B 109.3
C15 C16 C10 111.52(10)
C15 C16 H16A 109.3
C15 C16 H16B 109.3
H16A C16 H16B 108.0
O3 C17 C13 109.97(9)
O3 C17 H17 109.7
O3 C17 C18 105.31(10)
C13 C17 H17 109.7
C13 C17 C18 112.42(10)
C18 C17 H17 109.7
C17 C18 H18A 109.5
C17 C18 H18B 109.5
C17 C18 H18C 109.5
H18A C18 H18B 109.5
H18A C18 H18C 109.5
H18B C18 H18C 109.5
O3 C19 C20 110.94(11)
O4 C19 O3 124.37(11)
O4 C19 C20 124.66(11)
C21 C20 C19 122.00(10)
C25 C20 C19 118.09(11)
C25 C20 C21 119.90(11)
C20 C21 H21 120.0
C22 C21 C20 120.07(11)
C22 C21 H21 120.0
C21 C22 H22 120.0
C21 C22 C23 119.99(13)
C23 C22 H22 120.0
C22 C23 H23 120.0
C24 C23 C22 119.93(12)
C24 C23 H23 120.0
C23 C24 H24 119.8
C23 C24 C25 120.36(11)
C25 C24 H24 119.8
C20 C25 H25 120.1
C24 C25 C20 119.75(12)
C24 C25 H25 120.1

loop_
_geom_bond_atom_site_label_1
_geom_bond_atom_site_label_2
_geom_bond_distance
O1 C8 1.3445(15)
O1 C9 1.4474(17)
O2 C8 1.2116(14)
O3 C17 1.4687(14)
O3 C19 1.3473(14)
O4 C19 1.2075(17)
C1 C2 1.3967(16)
C1 C6 1.3986(16)
C1 C7 1.5012(15)
C2 H2 0.9500
C2 C3 1.3959(16)
C3 H3 0.9500
C3 C4 1.3870(17)
C4 H4 0.9500
C4 C5 1.3935(16)
C5 H5 0.9500
C5 C6 1.3908(16)
C6 H6 0.9500
C7 C8 1.4958(19)
C7 C10 1.5390(17)
C7 C11 1.5440(16)
C9 H9A 0.9800
C9 H9B 0.9800
C9 H9C 0.9800
C10 H10 1.0000
C10 C11 1.4964(17)
C10 C16 1.5121(19)
C11 H11 1.0000
C11 C12 1.4905(17)
C12 H12 0.9500
C12 C13 1.3396(19)
C13 C14 1.4807(17)
C13 C17 1.5172(17)
C14 H14 0.9500
C14 C15 1.3368(17)
C15 H15 0.9500
C15 C16 1.5073(17)
C16 H16A 0.9900
C16 H16B 0.9900
C17 H17 1.0000
C17 C18 1.5189(18)
C18 H18A 0.9800
C18 H18B 0.9800
C18 H18C 0.9800
C19 C20 1.4963(16)
C20 C21 1.3961(18)
C20 C25 1.3958(16)
C21 H21 0.9500
C21 C22 1.3903(17)
C22 H22 0.9500
C22 C23 1.3934(17)
C23 H23 0.9500
C23 C24 1.390(2)
C24 H24 0.9500
C24 C25 1.3910(17)
C25 H25 0.9500

loop_
_geom_torsion_atom_site_label_1
_geom_torsion_atom_site_label_2
_geom_torsion_atom_site_label_3
_geom_torsion_atom_site_label_4
_geom_torsion
O3 C19 C20 C21 -10.78(16)
O3 C19 C20 C25 168.10(10)
O4 C19 C20 C21 170.79(13)
O4 C19 C20 C25 -10.32(19)
C1 C2 C3 C4 0.9(2)
C1 C7 C8 O1 4.53(15)
C1 C7 C8 O2 -176.14(12)
C1 C7 C10 C11 111.20(12)
C1 C7 C10 C16 3.35(16)
C1 C7 C11 C10 -108.32(13)
C1 C7 C11 C12 2.62(19)
C2 C1 C6 C5 0.33(19)
C2 C1 C7 C8 95.79(14)
C2 C1 C7 C10 -119.56(13)
C2 C1 C7 C11 -50.32(18)
C2 C3 C4 C5 0.4(2)
C3 C4 C5 C6 -1.3(2)
C4 C5 C6 C1 1.0(2)
C6 C1 C2 C3 -1.23(19)
C6 C1 C7 C8 -82.44(15)
C6 C1 C7 C10 62.21(16)
C6 C1 C7 C11 131.45(13)
C7 C1 C2 C3 -179.49(12)
C7 C1 C6 C5 178.60(12)
C7 C10 C11 C12 -113.14(12)
C7 C10 C16 C15 135.83(11)
C7 C11 C12 C13 -111.98(14)
C8 C7 C10 C11 -102.58(11)
C8 C7 C10 C16 149.57(10)
C8 C7 C11 C10 103.89(11)
C8 C7 C11 C12 -145.16(12)
C9 O1 C8 O2 2.29(17)
C9 O1 C8 C7 -178.37(10)
C10 C7 C8 O1 -142.73(10)
C10 C7 C8 O2 36.59(17)
C10 C7 C11 C12 110.94(14)
C10 C11 C12 C13 -38.15(17)
C11 C7 C8 O1 153.93(10)
C11 C7 C8 O2 -26.75(17)
C11 C7 C10 C16 -107.85(12)
C11 C10 C16 C15 64.42(13)
C11 C12 C13 C14 3.26(19)
C11 C12 C13 C17 -179.51(10)
C12 C13 C14 C15 36.8(2)
C12 C13 C17 O3 127.24(11)
C12 C13 C17 C18 -115.77(13)
C13 C14 C15 C16 0.2(2)
C14 C13 C17 O3 -55.23(13)
C14 C13 C17 C18 61.75(13)
C14 C15 C16 C10 -65.06(16)
C16 C10 C11 C7 111.05(11)
C16 C10 C11 C12 -2.09(16)
C17 O3 C19 O4 2.49(18)
C17 O3 C19 C20 -175.94(9)
C17 C13 C14 C15 -140.48(13)
C19 O3 C17 C13 -99.88(12)
C19 O3 C17 C18 138.77(11)
C19 C20 C21 C22 178.68(11)
C19 C20 C25 C24 -178.71(11)
C20 C21 C22 C23 0.24(19)
C21 C20 C25 C24 0.20(18)
C21 C22 C23 C24 -0.31(19)
C22 C23 C24 C25 0.32(19)
C23 C24 C25 C20 -0.27(19)
C25 C20 C21 C22 -0.18(18)
